data_1514394
loop_
_publ_author_name
'Huang, Li'
'Zhao, Wenjun'
'Staples, Richard J.'
'Wulff, William D.'

_publ_section_title
;
 Multifaceted interception of 2-chloro-2-oxoacetic anhydrides: a catalytic
 asymmetric synthesis of \b-lactams
;
_journal_issue 2
_journal_name_full 'Chemical Science'
_journal_page_first 622
_journal_paper_doi 10.1039/c2sc21240d
_journal_volume 4
_journal_year 2013
_chemical_absolute_configuration ad
_chemical_formula_moiety 'C24 H18 Cl N O4'
_chemical_formula_sum 'C24 H18 Cl N O4'
_chemical_formula_weight 419.84
_space_group_IT_number 19
_symmetry_cell_setting orthorhombic
_symmetry_Int_Tables_number 19
_symmetry_space_group_name_Hall 'P 2ac 2ab'
_symmetry_space_group_name_H-M 'P 21 21 21'
_atom_sites_solution_hydrogens difmap
_atom_sites_solution_primary direct
_atom_sites_solution_secondary difmap
_audit_creation_method SHELXL-97
_cell_angle_alpha 90.00
_cell_angle_beta 90.00
_cell_angle_gamma 90.00
_cell_formula_units_Z 4
_cell_length_a 7.8652(18)
_cell_length_b 13.560(3)
_cell_length_c 19.207(4)
_cell_measurement_reflns_used 8340
_cell_measurement_temperature 173(2)
_cell_measurement_theta_max 25.16
_cell_measurement_theta_min 2.60
_cell_volume 2048.5(8)
_computing_cell_refinement 'APEX2 (BRUKER, V2010.11-3, 2010)'
_computing_data_collection 'COSMO (BRUKER, V1.61, 2009)'
_computing_data_reduction 'SAINT (BRUKER, V7.68A, 2010)'
_computing_molecular_graphics 'SHELXTL (Sheldrick, Acta Cryst. A64 2008, 112-122)'
_computing_publication_material 'SHELXTL (Sheldrick, Acta Cryst. A64 2008, 112-122)'
_computing_structure_refinement 'SHELXL (Sheldrick, Acta Cryst. A64 2008, 112-122)'
_computing_structure_solution 'SHELXS (Sheldrick, Acta Cryst. A64 2008, 112-122)'
_diffrn_ambient_temperature 173(2)
_diffrn_detector_area_resol_mean 836.6
_diffrn_measured_fraction_theta_full 1.000
_diffrn_measured_fraction_theta_max 0.997
_diffrn_measurement_device_type 'Bruker APEX-II CCD'
_diffrn_measurement_method '\w,and/f 0.5 deg'
_diffrn_radiation_monochromator graphite
_diffrn_radiation_probe x-ray
_diffrn_radiation_type MoK\a
_diffrn_radiation_wavelength 0.71073
_diffrn_reflns_av_R_equivalents 0.0377
_diffrn_reflns_av_sigmaI/netI 0.0310
_diffrn_reflns_limit_h_max 9
_diffrn_reflns_limit_h_min -9
_diffrn_reflns_limit_k_max 16
_diffrn_reflns_limit_k_min -16
_diffrn_reflns_limit_l_max 23
_diffrn_reflns_limit_l_min -23
_diffrn_reflns_number 16607
_diffrn_reflns_theta_full 25.00
_diffrn_reflns_theta_max 25.37
_diffrn_reflns_theta_min 1.84
_diffrn_source 'fine-focus sealed tube'
_exptl_absorpt_coefficient_mu 0.218
_exptl_absorpt_correction_T_max 0.9679
_exptl_absorpt_correction_T_min 0.9073
_exptl_absorpt_correction_type multi-scan
_exptl_absorpt_process_details SADABS
_exptl_crystal_colour colourless
_exptl_crystal_density_diffrn 1.361
_exptl_crystal_density_method 'not measured'
_exptl_crystal_description needle
_exptl_crystal_F_000 872
_exptl_crystal_size_max 0.46
_exptl_crystal_size_mid 0.19
_exptl_crystal_size_min 0.15
_refine_diff_density_max 0.113
_refine_diff_density_min -0.175
_refine_diff_density_rms 0.028
_refine_ls_abs_structure_details 'Flack H D (1983), Acta Cryst. A39, 876-881'
_refine_ls_abs_structure_Flack -0.06(5)
_refine_ls_extinction_method none
_refine_ls_goodness_of_fit_ref 1.036
_refine_ls_hydrogen_treatment refall
_refine_ls_matrix_type full
_refine_ls_number_parameters 343
_refine_ls_number_reflns 3735
_refine_ls_number_restraints 0
_refine_ls_restrained_S_all 1.036
_refine_ls_R_factor_all 0.0357
_refine_ls_R_factor_gt 0.0285
_refine_ls_shift/su_max 0.001
_refine_ls_shift/su_mean 0.000
_refine_ls_structure_factor_coef Fsqd
_refine_ls_weighting_details 'calc w=1/[\s^2^(Fo^2^)+(0.0264P)^2^+0.1999P] where P=(Fo^2^+2Fc^2^)/3'
_refine_ls_weighting_scheme calc
_refine_ls_wR_factor_gt 0.0599
_refine_ls_wR_factor_ref 0.0636
_reflns_number_gt 3280
_reflns_number_total 3735
_reflns_threshold_expression >2sigma(I)
_cod_data_source_file c2sc21240d.txt
_cod_data_source_block ww14_0m
_cod_depositor_comments
;
The following automatic conversions were performed:

'_exptl_absorpt_correction_type' value 'Multi-scan' changed to
'multi-scan' according to
/usr/data/users/saulius/automatic-downloads/retrospective/RSC/lib/dictionaries/cif_core.dic
dictionary named 'cif_core.dic' version 2.4.2 from 2011-04-26.

Automatic conversion script
Id: cif_fix_values 2281 2013-09-26 08:29:07Z andrius 
;
_cod_original_sg_symbol_Hall 'P 2ac 2ab '
_cod_database_code 1514394
_contact_crystallographer_email staples@chemistry.msu.com

loop_
_symmetry_equiv_pos_as_xyz
'x, y, z'
'x+1/2, -y+1/2, -z'
'-x, y+1/2, -z+1/2'
'-x+1/2, -y, z+1/2'

loop_
_atom_site_label
_atom_site_type_symbol
_atom_site_fract_x
_atom_site_fract_y
_atom_site_fract_z
_atom_site_U_iso_or_equiv
_atom_site_adp_type
_atom_site_occupancy
_atom_site_symmetry_multiplicity
_atom_site_calc_flag
Cl1 Cl 0.09330(7) 0.46939(4) 0.76426(2) 0.04914(15) Uani 1 1 d
O1 O -0.14698(16) 0.70340(10) 0.86226(6) 0.0379(3) Uani 1 1 d
O2 O -0.03284(18) 0.84474(10) 0.89483(7) 0.0481(4) Uani 1 1 d
O3 O 0.12331(18) 0.75274(9) 1.00656(7) 0.0431(3) Uani 1 1 d
O4 O -0.25529(19) 0.55802(11) 0.83717(7) 0.0483(4) Uani 1 1 d
N1 N 0.08172(18) 0.60607(10) 0.95120(6) 0.0271(3) Uani 1 1 d
C1 C 0.0218(2) 0.55603(13) 0.88827(8) 0.0284(4) Uani 1 1 d
H1 H -0.006(2) 0.4898(13) 0.9001(8) 0.028(5) Uiso 1 1 d
C2 C -0.1393(2) 0.60215(14) 0.86139(8) 0.0328(4) Uani 1 1 d
C3 C -0.0356(2) 0.75823(14) 0.90199(9) 0.0347(4) Uani 1 1 d
C4 C 0.0676(2) 0.70477(13) 0.95850(8) 0.0315(4) Uani 1 1 d
C5 C 0.1640(2) 0.55149(13) 0.83162(9) 0.0303(4) Uani 1 1 d
H5 H 0.264(2) 0.5192(12) 0.8521(8) 0.022(4) Uiso 1 1 d
C6 C 0.2214(2) 0.64932(13) 0.80319(8) 0.0290(4) Uani 1 1 d
C7 C 0.1451(3) 0.69405(15) 0.74577(9) 0.0396(5) Uani 1 1 d
H7 H 0.054(3) 0.6584(14) 0.7224(10) 0.050(6) Uiso 1 1 d
C8 C 0.2060(3) 0.78261(17) 0.72113(11) 0.0522(6) Uani 1 1 d
H8 H 0.147(3) 0.8145(16) 0.6797(11) 0.069(7) Uiso 1 1 d
C9 C 0.3413(3) 0.82826(16) 0.75270(12) 0.0568(7) Uani 1 1 d
H9 H 0.380(3) 0.8870(17) 0.7342(11) 0.066(7) Uiso 1 1 d
C10 C 0.4178(3) 0.78536(15) 0.80974(11) 0.0510(6) Uani 1 1 d
H10 H 0.520(3) 0.8114(15) 0.8288(10) 0.057(7) Uiso 1 1 d
C11 C 0.3582(3) 0.69591(14) 0.83492(10) 0.0359(4) Uani 1 1 d
H11 H 0.412(2) 0.6660(12) 0.8713(9) 0.030(5) Uiso 1 1 d
C12 C 0.1610(2) 0.54804(13) 1.00875(8) 0.0272(4) Uani 1 1 d
H12 H 0.237(2) 0.5962(12) 1.0316(8) 0.025(4) Uiso 1 1 d
C13 C 0.2674(2) 0.46317(13) 0.98091(8) 0.0290(4) Uani 1 1 d
C14 C 0.4385(2) 0.47711(15) 0.96619(9) 0.0359(4) Uani 1 1 d
H14 H 0.490(2) 0.5443(14) 0.9731(9) 0.038(5) Uiso 1 1 d
C15 C 0.5342(3) 0.40147(17) 0.93826(11) 0.0459(5) Uani 1 1 d
H15 H 0.653(3) 0.4091(15) 0.9270(11) 0.056(6) Uiso 1 1 d
C16 C 0.4613(3) 0.31139(17) 0.92489(11) 0.0507(6) Uani 1 1 d
H16 H 0.531(3) 0.2619(16) 0.9059(10) 0.053(6) Uiso 1 1 d
C17 C 0.2931(3) 0.29543(16) 0.94047(12) 0.0483(5) Uani 1 1 d
H17 H 0.239(3) 0.2371(17) 0.9318(10) 0.055(7) Uiso 1 1 d
C18 C 0.1961(3) 0.37068(14) 0.96912(10) 0.0383(5) Uani 1 1 d
H18 H 0.079(2) 0.3601(13) 0.9779(9) 0.033(5) Uiso 1 1 d
C19 C 0.0310(2) 0.51366(12) 1.06175(8) 0.0273(4) Uani 1 1 d
C20 C 0.0924(2) 0.46787(15) 1.12156(9) 0.0358(4) Uani 1 1 d
H20 H 0.217(3) 0.4616(15) 1.1269(9) 0.044(5) Uiso 1 1 d
C21 C -0.0181(3) 0.43129(15) 1.17101(10) 0.0417(5) Uani 1 1 d
H21 H 0.025(3) 0.4011(14) 1.2113(10) 0.048(6) Uiso 1 1 d
C22 C -0.1902(3) 0.44004(15) 1.16219(10) 0.0384(5) Uani 1 1 d
H22 H -0.266(2) 0.4192(13) 1.1967(9) 0.036(5) Uiso 1 1 d
C23 C -0.2536(3) 0.48631(15) 1.10411(10) 0.0377(5) Uani 1 1 d
H23 H -0.370(3) 0.4927(13) 1.0977(10) 0.042(6) Uiso 1 1 d
C24 C -0.1430(2) 0.52386(14) 1.05395(9) 0.0313(4) Uani 1 1 d
H24 H -0.189(2) 0.5583(13) 1.0135(10) 0.044(5) Uiso 1 1 d

loop_
_atom_site_aniso_label
_atom_site_aniso_U_11
_atom_site_aniso_U_22
_atom_site_aniso_U_33
_atom_site_aniso_U_23
_atom_site_aniso_U_13
_atom_site_aniso_U_12
Cl1 0.0633(4) 0.0483(3) 0.0359(3) -0.0161(2) 0.0065(2) -0.0135(3)
O1 0.0367(7) 0.0414(8) 0.0356(7) 0.0051(6) 0.0021(6) 0.0080(7)
O2 0.0538(9) 0.0325(8) 0.0580(9) 0.0096(7) 0.0109(7) 0.0101(7)
O3 0.0618(10) 0.0299(6) 0.0377(7) -0.0082(6) -0.0021(7) -0.0014(6)
O4 0.0399(9) 0.0634(10) 0.0417(8) -0.0038(7) -0.0094(7) -0.0073(7)
N1 0.0334(8) 0.0248(7) 0.0230(7) -0.0003(6) 0.0002(7) -0.0003(6)
C1 0.0344(10) 0.0273(10) 0.0234(9) -0.0013(7) 0.0000(8) -0.0042(8)
C2 0.0343(11) 0.0418(11) 0.0223(9) 0.0033(8) 0.0037(8) -0.0016(9)
C3 0.0349(10) 0.0341(11) 0.0350(10) 0.0037(8) 0.0131(8) 0.0044(8)
C4 0.0383(10) 0.0266(9) 0.0296(9) 0.0000(8) 0.0071(8) 0.0001(8)
C5 0.0336(10) 0.0308(10) 0.0265(9) -0.0044(8) -0.0004(8) -0.0007(8)
C6 0.0302(10) 0.0306(9) 0.0262(9) -0.0002(8) 0.0072(8) 0.0050(8)
C7 0.0371(11) 0.0474(12) 0.0343(10) 0.0067(9) 0.0082(9) 0.0101(10)
C8 0.0631(15) 0.0499(14) 0.0436(12) 0.0154(11) 0.0172(11) 0.0226(12)
C9 0.0854(19) 0.0302(12) 0.0549(14) 0.0014(10) 0.0335(14) 0.0011(12)
C10 0.0647(16) 0.0410(12) 0.0471(12) -0.0120(10) 0.0184(12) -0.0143(12)
C11 0.0446(12) 0.0330(10) 0.0303(9) -0.0037(9) 0.0045(9) -0.0005(10)
C12 0.0312(9) 0.0254(9) 0.0249(9) -0.0013(7) -0.0043(8) -0.0011(8)
C13 0.0340(10) 0.0303(10) 0.0226(8) 0.0026(8) -0.0007(7) 0.0033(8)
C14 0.0353(11) 0.0382(11) 0.0341(10) 0.0044(9) -0.0007(8) 0.0034(9)
C15 0.0394(12) 0.0534(14) 0.0448(12) 0.0080(10) 0.0077(10) 0.0128(10)
C16 0.0646(15) 0.0439(13) 0.0437(12) 0.0028(10) 0.0144(11) 0.0228(12)
C17 0.0682(15) 0.0278(11) 0.0489(12) -0.0016(10) 0.0087(11) 0.0030(11)
C18 0.0449(13) 0.0315(11) 0.0383(11) 0.0012(8) 0.0060(9) -0.0017(9)
C19 0.0328(9) 0.0263(9) 0.0227(8) -0.0026(7) -0.0022(8) 0.0021(7)
C20 0.0324(11) 0.0478(11) 0.0273(9) 0.0021(8) -0.0023(8) 0.0062(10)
C21 0.0500(14) 0.0496(12) 0.0256(10) 0.0092(9) -0.0029(9) 0.0092(10)
C22 0.0421(12) 0.0468(12) 0.0263(10) 0.0015(9) 0.0073(9) 0.0022(10)
C23 0.0312(11) 0.0454(12) 0.0366(11) 0.0006(9) 0.0026(9) 0.0045(9)
C24 0.0330(9) 0.0371(10) 0.0239(9) 0.0031(8) -0.0026(8) 0.0037(8)

loop_
_atom_type_symbol
_atom_type_description
_atom_type_scat_dispersion_real
_atom_type_scat_dispersion_imag
_atom_type_scat_source
C C 0.0033 0.0016 'International Tables Vol C Tables 4.2.6.8 and 6.1.1.4'
H H 0.0000 0.0000 'International Tables Vol C Tables 4.2.6.8 and 6.1.1.4'
N N 0.0061 0.0033 'International Tables Vol C Tables 4.2.6.8 and 6.1.1.4'
O O 0.0106 0.0060 'International Tables Vol C Tables 4.2.6.8 and 6.1.1.4'
Cl Cl 0.1484 0.1585 'International Tables Vol C Tables 4.2.6.8 and 6.1.1.4'

loop_
_geom_angle_atom_site_label_1
_geom_angle_atom_site_label_2
_geom_angle_atom_site_label_3
_geom_angle
C2 O1 C3 121.17(15)
C4 N1 C1 121.25(14)
C4 N1 C12 118.66(13)
C1 N1 C12 120.09(13)
N1 C1 C2 111.21(14)
N1 C1 C5 111.25(14)
C2 C1 C5 112.38(14)
N1 C1 H1 108.3(10)
C2 C1 H1 106.3(11)
C5 C1 H1 107.1(10)
O4 C2 O1 118.37(18)
O4 C2 C1 124.93(18)
O1 C2 C1 116.62(16)
O2 C3 O1 118.87(18)
O2 C3 C4 122.72(19)
O1 C3 C4 118.16(15)
O3 C4 N1 125.59(16)
O3 C4 C3 118.42(16)
N1 C4 C3 115.93(15)
C6 C5 C1 115.67(14)
C6 C5 Cl1 112.23(12)
C1 C5 Cl1 107.72(12)
C6 C5 H5 107.3(10)
C1 C5 H5 108.2(9)
Cl1 C5 H5 105.1(9)
C11 C6 C7 118.87(18)
C11 C6 C5 118.32(16)
C7 C6 C5 122.80(17)
C8 C7 C6 120.1(2)
C8 C7 H7 122.1(11)
C6 C7 H7 117.7(12)
C9 C8 C7 120.8(2)
C9 C8 H8 120.5(13)
C7 C8 H8 118.7(13)
C8 C9 C10 119.9(2)
C8 C9 H9 118.3(14)
C10 C9 H9 121.7(15)
C9 C10 C11 119.9(2)
C9 C10 H10 121.2(13)
C11 C10 H10 118.4(13)
C10 C11 C6 120.4(2)
C10 C11 H11 119.9(11)
C6 C11 H11 119.6(11)
N1 C12 C19 112.17(14)
N1 C12 C13 111.62(13)
C19 C12 C13 112.01(13)
N1 C12 H12 103.5(9)
C19 C12 H12 108.2(9)
C13 C12 H12 108.9(10)
C14 C13 C18 118.70(18)
C14 C13 C12 120.16(16)
C18 C13 C12 121.14(16)
C15 C14 C13 120.4(2)
C15 C14 H14 120.2(11)
C13 C14 H14 119.2(10)
C16 C15 C14 120.4(2)
C16 C15 H15 117.2(13)
C14 C15 H15 122.4(13)
C15 C16 C17 120.1(2)
C15 C16 H16 117.6(13)
C17 C16 H16 122.3(13)
C16 C17 C18 120.0(2)
C16 C17 H17 123.0(13)
C18 C17 H17 117.0(14)
C17 C18 C13 120.3(2)
C17 C18 H18 119.6(11)
C13 C18 H18 120.0(11)
C24 C19 C20 118.52(17)
C24 C19 C12 124.30(15)
C20 C19 C12 117.18(16)
C21 C20 C19 120.63(18)
C21 C20 H20 121.5(11)
C19 C20 H20 117.9(11)
C22 C21 C20 120.42(19)
C22 C21 H21 119.8(13)
C20 C21 H21 119.8(13)
C21 C22 C23 119.9(2)
C21 C22 H22 121.2(12)
C23 C22 H22 118.7(12)
C22 C23 C24 120.10(19)
C22 C23 H23 120.5(12)
C24 C23 H23 119.4(12)
C19 C24 C23 120.37(17)
C19 C24 H24 120.3(12)
C23 C24 H24 119.4(12)

loop_
_geom_bond_atom_site_label_1
_geom_bond_atom_site_label_2
_geom_bond_distance
Cl1 C5 1.7953(18)
O1 C2 1.374(2)
O1 C3 1.379(2)
O2 C3 1.181(2)
O3 C4 1.211(2)
O4 C2 1.186(2)
N1 C4 1.350(2)
N1 C1 1.464(2)
N1 C12 1.493(2)
C1 C2 1.504(3)
C1 C5 1.562(2)
C1 H1 0.952(17)
C3 C4 1.537(2)
C5 C6 1.504(2)
C5 H5 0.983(18)
C6 C11 1.388(3)
C6 C7 1.394(2)
C7 C8 1.377(3)
C7 H7 0.98(2)
C8 C9 1.372(3)
C8 H8 1.02(2)
C9 C10 1.379(3)
C9 H9 0.92(2)
C10 C11 1.388(3)
C10 H10 0.95(2)
C11 H11 0.913(17)
C12 C19 1.516(2)
C12 C13 1.520(2)
C12 H12 0.987(17)
C13 C14 1.388(3)
C13 C18 1.392(3)
C14 C15 1.381(3)
C14 H14 1.007(19)
C15 C16 1.374(3)
C15 H15 0.97(2)
C16 C17 1.374(3)
C16 H16 0.94(2)
C17 C18 1.388(3)
C17 H17 0.91(2)
C18 H18 0.944(18)
C19 C24 1.383(2)
C19 C20 1.392(2)
C20 C21 1.380(3)
C20 H20 0.99(2)
C21 C22 1.369(3)
C21 H21 0.938(19)
C22 C23 1.373(3)
C22 H22 0.937(19)
C23 C24 1.394(3)
C23 H23 0.93(2)
C24 H24 0.978(19)

loop_
_geom_torsion_atom_site_label_1
_geom_torsion_atom_site_label_2
_geom_torsion_atom_site_label_3
_geom_torsion_atom_site_label_4
_geom_torsion
C4 N1 C1 C2 -37.4(2)
C12 N1 C1 C2 142.90(15)
C4 N1 C1 C5 88.71(19)
C12 N1 C1 C5 -91.00(17)
C3 O1 C2 O4 166.32(15)
C3 O1 C2 C1 -16.8(2)
N1 C1 C2 O4 -141.50(17)
C5 C1 C2 O4 93.0(2)
N1 C1 C2 O1 41.8(2)
C5 C1 C2 O1 -83.65(19)
C2 O1 C3 O2 170.90(17)
C2 O1 C3 C4 -14.7(2)
C1 N1 C4 O3 -175.01(17)
C12 N1 C4 O3 4.7(3)
C1 N1 C4 C3 8.0(2)
C12 N1 C4 C3 -172.29(14)
O2 C3 C4 O3 16.7(3)
O1 C3 C4 O3 -157.46(16)
O2 C3 C4 N1 -166.05(18)
O1 C3 C4 N1 19.8(2)
N1 C1 C5 C6 -64.42(19)
C2 C1 C5 C6 61.0(2)
N1 C1 C5 Cl1 169.13(11)
C2 C1 C5 Cl1 -65.42(17)
C1 C5 C6 C11 91.9(2)
Cl1 C5 C6 C11 -144.00(14)
C1 C5 C6 C7 -89.3(2)
Cl1 C5 C6 C7 34.8(2)
C11 C6 C7 C8 0.4(3)
C5 C6 C7 C8 -178.42(17)
C6 C7 C8 C9 -0.4(3)
C7 C8 C9 C10 0.0(3)
C8 C9 C10 C11 0.2(3)
C9 C10 C11 C6 -0.2(3)
C7 C6 C11 C10 -0.1(3)
C5 C6 C11 C10 178.77(17)
C4 N1 C12 C19 89.91(18)
C1 N1 C12 C19 -90.38(17)
C4 N1 C12 C13 -143.46(15)
C1 N1 C12 C13 36.3(2)
N1 C12 C13 C14 89.80(18)
C19 C12 C13 C14 -143.48(16)
N1 C12 C13 C18 -89.67(19)
C19 C12 C13 C18 37.1(2)
C18 C13 C14 C15 2.1(3)
C12 C13 C14 C15 -177.38(16)
C13 C14 C15 C16 -0.2(3)
C14 C15 C16 C17 -1.2(3)
C15 C16 C17 C18 0.6(3)
C16 C17 C18 C13 1.3(3)
C14 C13 C18 C17 -2.7(3)
C12 C13 C18 C17 176.82(17)
N1 C12 C19 C24 7.5(2)
C13 C12 C19 C24 -118.98(19)
N1 C12 C19 C20 -173.35(15)
C13 C12 C19 C20 60.2(2)
C24 C19 C20 C21 1.6(3)
C12 C19 C20 C21 -177.59(17)
C19 C20 C21 C22 -0.4(3)
C20 C21 C22 C23 -0.6(3)
C21 C22 C23 C24 0.4(3)
C20 C19 C24 C23 -1.9(3)
C12 C19 C24 C23 177.30(16)
C22 C23 C24 C19 0.9(3)
